data_7008147
loop_
_publ_author_name
'Warden, Andrew C.'
'Spiccia, Leone'
'Hearn, Milton T. W.'
'Boas, John F.'
'Pilbrow, John R.'

_publ_section_title
;
 The synthesis, structure and properties of copper(II) complexes of
 asymmetrically functionalized derivatives of 1,4,7-triazacyclononane.
;
_journal_issue 10
_journal_name_full 'Dalton transactions (Cambridge, England : 2003)'
_journal_page_first 1804
_journal_page_last 1813
_journal_paper_doi 10.1039/b417739h
_journal_year 2005
_chemical_absolute_configuration unk
_chemical_formula_sum 'C9 H16 Cl Cu N3 O7'
_chemical_formula_weight 377.24
_chemical_name_common
;Copper(ii)-1-formyl-4-acetato-1,4,7-triazacyclononane
perchlorate
;
_chemical_name_systematic
;
?
;
_space_group_IT_number 33
_symmetry_space_group_name_Hall 'P 2c -2n'
_symmetry_space_group_name_H-M 'P n a 21'
_atom_sites_solution_hydrogens geom
_atom_sites_solution_primary direct
_atom_sites_solution_secondary difmap
_audit_creation_date 2005-03-09T08:27:07-00:00
_audit_creation_method 'WinGX routine CIF_UPDATE'
_cell_angle_alpha 90
_cell_angle_beta 90
_cell_angle_gamma 90
_cell_formula_units_Z 4
_cell_length_a 19.301(4)
_cell_length_b 8.0755(16)
_cell_length_c 8.7552(18)
_cell_measurement_temperature 173(2)
_cell_volume 1364.6(5)
_computing_structure_refinement 'SHELXL-97 (Sheldrick, 1997)'
_computing_structure_solution 'SHELXS-97 (Sheldrick, 1990)'
_diffrn_ambient_temperature 173(2)
_diffrn_measured_fraction_theta_full 0.997
_diffrn_measured_fraction_theta_max 0.993
_diffrn_radiation_monochromator graphite
_diffrn_radiation_type MoK\a
_diffrn_radiation_wavelength 0.71073
_diffrn_reflns_av_R_equivalents 0.059
_diffrn_reflns_av_unetI/netI 0.0444
_diffrn_reflns_limit_h_max 22
_diffrn_reflns_limit_h_min -25
_diffrn_reflns_limit_k_max 10
_diffrn_reflns_limit_k_min -10
_diffrn_reflns_limit_l_max 11
_diffrn_reflns_limit_l_min -11
_diffrn_reflns_number 12354
_diffrn_reflns_theta_full 27.5
_diffrn_reflns_theta_max 28.31
_diffrn_reflns_theta_min 3.29
_exptl_absorpt_coefficient_mu 1.834
_exptl_crystal_density_diffrn 1.836
_exptl_crystal_density_method 'not measured'
_exptl_crystal_F_000 772
_exptl_crystal_size_max 0.5
_exptl_crystal_size_mid 0.4
_exptl_crystal_size_min 0.3
_refine_diff_density_max 0.402
_refine_diff_density_min -0.623
_refine_diff_density_rms 0.075
_refine_ls_abs_structure_details 'Flack H D (1983), Acta Cryst. A39, 876-881'
_refine_ls_abs_structure_Flack 0.028(12)
_refine_ls_extinction_method none
_refine_ls_goodness_of_fit_ref 1.069
_refine_ls_hydrogen_treatment mixed
_refine_ls_matrix_type full
_refine_ls_number_parameters 190
_refine_ls_number_reflns 3192
_refine_ls_number_restraints 1
_refine_ls_restrained_S_all 1.069
_refine_ls_R_factor_all 0.0328
_refine_ls_R_factor_gt 0.0296
_refine_ls_shift/su_max 0.001
_refine_ls_shift/su_mean 0
_refine_ls_structure_factor_coef Fsqd
_refine_ls_weighting_details 'calc w=1/[\s^2^(Fo^2^)+(0.0347P)^2^+0.3834P] where P=(Fo^2^+2Fc^2^)/3'
_refine_ls_weighting_scheme calc
_refine_ls_wR_factor_gt 0.0698
_refine_ls_wR_factor_ref 0.0718
_reflns_number_gt 3001
_reflns_number_total 3192
_reflns_threshold_expression >2sigma(I)
_cod_data_source_file b417739h.txt
_cod_data_source_block c37b1
_cod_database_code 7008147

loop_
_symmetry_equiv_pos_as_xyz
'x, y, z'
'-x, -y, z+1/2'
'-x+1/2, y+1/2, z+1/2'
'x+1/2, -y+1/2, z'

loop_
_atom_site_label
_atom_site_type_symbol
_atom_site_fract_x
_atom_site_fract_y
_atom_site_fract_z
_atom_site_U_iso_or_equiv
_atom_site_adp_type
_atom_site_occupancy
_atom_site_symmetry_multiplicity
_atom_site_calc_flag
_atom_site_refinement_flags
_atom_site_disorder_assembly
_atom_site_disorder_group
Cu1 Cu 0.550791(13) 0.41293(3) 0.79378(4) 0.01390(9) Uani 1 1 d . . .
C1 C 0.57648(13) 0.0735(3) 0.7901(4) 0.0213(5) Uani 1 1 d . . .
H1A H 0.6024 -0.0262 0.7572 0.026 Uiso 1 1 calc R . .
H1B H 0.5264 0.0476 0.7869 0.026 Uiso 1 1 calc R . .
C2 C 0.59736(14) 0.1201(3) 0.9514(3) 0.0187(5) Uani 1 1 d . . .
H2A H 0.574 0.0456 1.0249 0.022 Uiso 1 1 calc R . .
H2B H 0.648 0.1059 0.9635 0.022 Uiso 1 1 calc R . .
C3 C 0.63301(14) 0.3909(3) 1.0642(3) 0.0205(5) Uani 1 1 d . . .
H3A H 0.6482 0.329 1.1558 0.025 Uiso 1 1 calc R . .
H3B H 0.6138 0.4983 1.0986 0.025 Uiso 1 1 calc R . .
C4 C 0.69535(16) 0.4226(4) 0.9616(3) 0.0219(6) Uani 1 1 d . . .
H4A H 0.7279 0.4976 1.015 0.026 Uiso 1 1 calc R . .
H4B H 0.7197 0.3165 0.9432 0.026 Uiso 1 1 calc R . .
C5 C 0.67330(14) 0.6664(3) 0.8051(4) 0.0282(6) Uani 1 1 d . . .
H5 H 0.6674 0.7159 0.7075 0.034 Uiso 1 1 calc R . .
C6 C 0.69512(16) 0.4103(3) 0.6690(3) 0.0212(6) Uani 1 1 d . . .
H6A H 0.7462 0.4095 0.658 0.025 Uiso 1 1 calc R . .
H6B H 0.6757 0.4728 0.5816 0.025 Uiso 1 1 calc R . .
C7 C 0.66848(14) 0.2329(3) 0.6633(3) 0.0211(5) Uani 1 1 d . . .
H7A H 0.6814 0.1842 0.5634 0.025 Uiso 1 1 calc R . .
H7B H 0.6923 0.1681 0.7437 0.025 Uiso 1 1 calc R . .
C8 C 0.55449(14) 0.2063(3) 0.5369(3) 0.0190(5) Uani 1 1 d . . .
H8A H 0.5167 0.1238 0.5445 0.023 Uiso 1 1 calc R . .
H8B H 0.5867 0.1696 0.4557 0.023 Uiso 1 1 calc R . .
C9 C 0.52424(13) 0.3740(3) 0.4946(3) 0.0157(5) Uani 1 1 d . . .
N10 N 0.59197(11) 0.2148(3) 0.6844(2) 0.0172(4) Uani 1 1 d . . .
N11 N 0.67644(11) 0.4965(3) 0.8135(3) 0.0204(5) Uani 1 1 d . . .
N12 N 0.57812(12) 0.2959(3) 0.9856(2) 0.0169(4) Uani 1 1 d . . .
H12 H 0.5396 0.2939 1.0495 0.02 Uiso 1 1 calc R . .
O13 O 0.52936(9) 0.4905(2) 0.58885(19) 0.0163(3) Uani 1 1 d . . .
O14 O 0.49416(10) 0.3841(2) 0.36718(19) 0.0197(4) Uani 1 1 d . . .
O15 O 0.67766(13) 0.7577(3) 0.9171(3) 0.0385(5) Uani 1 1 d . . .
O16 O 0.43415(10) 0.2648(3) 0.7493(2) 0.0329(5) Uani 1 1 d . . .
O17 O 0.41356(12) 0.1718(2) 0.9994(2) 0.0299(5) Uani 1 1 d . . .
O18 O 0.35583(10) 0.0464(2) 0.7926(3) 0.0280(4) Uani 1 1 d . . .
O19 O 0.32719(10) 0.3206(2) 0.8644(3) 0.0310(5) Uani 1 1 d . . .
Cl20 Cl 0.38230(3) 0.20081(8) 0.85191(7) 0.01894(13) Uani 1 1 d . . .

loop_
_atom_site_aniso_label
_atom_site_aniso_U_11
_atom_site_aniso_U_22
_atom_site_aniso_U_33
_atom_site_aniso_U_23
_atom_site_aniso_U_13
_atom_site_aniso_U_12
Cu1 0.01656(15) 0.01381(15) 0.01133(13) -0.00003(14) -0.00018(12) 0.00269(10)
C1 0.0270(12) 0.0164(11) 0.0206(11) 0.0029(12) -0.0067(16) 0.0015(9)
C2 0.0234(13) 0.0150(12) 0.0177(12) 0.0019(10) -0.0048(10) 0.0017(10)
C3 0.0235(14) 0.0220(13) 0.0159(12) -0.0012(10) -0.0053(10) 0.0018(11)
C4 0.0214(14) 0.0234(15) 0.0210(14) -0.0001(10) -0.0042(11) -0.0012(10)
C5 0.0299(14) 0.0214(12) 0.0333(15) 0.0048(15) -0.0072(13) -0.0022(10)
C6 0.0165(13) 0.0284(16) 0.0186(13) 0.0016(10) -0.0003(10) 0.0029(10)
C7 0.0201(13) 0.0253(13) 0.0179(12) -0.0013(11) -0.0010(9) 0.0084(11)
C8 0.0271(14) 0.0154(13) 0.0145(12) -0.0025(10) -0.0026(9) 0.0040(9)
C9 0.0160(12) 0.0163(12) 0.0147(11) 0.0009(10) 0.0002(9) 0.0014(10)
N10 0.0206(11) 0.0159(11) 0.0150(10) 0.0001(8) -0.0031(8) 0.0035(8)
N11 0.0206(10) 0.0219(10) 0.0186(12) -0.0023(9) -0.0016(8) -0.0008(8)
N12 0.0176(11) 0.0180(11) 0.0151(10) 0.0002(8) -0.0005(8) 0.0039(8)
O13 0.0220(9) 0.0137(9) 0.0134(7) -0.0005(7) -0.0007(7) 0.0020(7)
O14 0.0261(9) 0.0181(8) 0.0150(9) -0.0020(7) -0.0048(7) 0.0063(7)
O15 0.0563(15) 0.0237(11) 0.0353(12) -0.0046(10) -0.0128(11) -0.0029(10)
O16 0.0215(10) 0.0453(13) 0.0319(12) 0.0175(9) 0.0052(8) -0.0024(9)
O17 0.0495(14) 0.0229(10) 0.0173(9) 0.0023(8) -0.0094(9) -0.0050(9)
O18 0.0353(10) 0.0200(8) 0.0287(8) -0.0062(11) -0.0062(11) -0.0017(8)
O19 0.0253(10) 0.0213(10) 0.0465(12) -0.0020(9) 0.0047(10) 0.0043(8)
Cl20 0.0200(3) 0.0178(3) 0.0190(3) 0.0025(2) 0.0011(2) -0.0011(2)

loop_
_atom_type_symbol
_atom_type_description
_atom_type_scat_dispersion_real
_atom_type_scat_dispersion_imag
_atom_type_scat_source
C C 0.0033 0.0016 'International Tables Vol C Tables 4.2.6.8 and 6.1.1.4'
H H 0 0 'International Tables Vol C Tables 4.2.6.8 and 6.1.1.4'
N N 0.0061 0.0033 'International Tables Vol C Tables 4.2.6.8 and 6.1.1.4'
O O 0.0106 0.006 'International Tables Vol C Tables 4.2.6.8 and 6.1.1.4'
Cl Cl 0.1484 0.1585 'International Tables Vol C Tables 4.2.6.8 and 6.1.1.4'
Cu Cu 0.3201 1.2651 'International Tables Vol C Tables 4.2.6.8 and 6.1.1.4'

loop_
_geom_angle_atom_site_label_1
_geom_angle_atom_site_label_2
_geom_angle_atom_site_label_3
_geom_angle
_geom_angle_site_symmetry_1
_geom_angle_site_symmetry_3
_geom_angle_publ_flag
O13 Cu1 O14 86.51(7) . 2_665 ?
O13 Cu1 N12 169.73(8) . . ?
O14 Cu1 N12 103.67(8) 2_665 . ?
O13 Cu1 N10 84.36(8) . . ?
O14 Cu1 N10 170.81(8) 2_665 . ?
N12 Cu1 N10 85.44(9) . . ?
O13 Cu1 N11 100.45(7) . . ?
O14 Cu1 N11 100.31(8) 2_665 . ?
N12 Cu1 N11 79.36(8) . . ?
N10 Cu1 N11 82.34(8) . . ?
O13 Cu1 O16 79.89(7) . . ?
O14 Cu1 O16 92.91(8) 2_665 . ?
N12 Cu1 O16 97.93(8) . . ?
N10 Cu1 O16 84.54(8) . . ?
N11 Cu1 O16 166.77(7) . . ?
N10 C1 C2 109.5(2) . . ?
N12 C2 C1 110.9(2) . . ?
N12 C3 C4 112.3(2) . . ?
N11 C4 C3 113.0(2) . . ?
O15 C5 N11 123.5(3) . . ?
N11 C6 C7 112.7(2) . . ?
N10 C7 C6 114.9(2) . . ?
N10 C8 C9 111.0(2) . . ?
O13 C9 O14 124.7(2) . . ?
O13 C9 C8 118.5(2) . . ?
O14 C9 C8 116.8(2) . . ?
C8 N10 C7 112.29(19) . . ?
C8 N10 C1 113.9(2) . . ?
C7 N10 C1 110.36(19) . . ?
C8 N10 Cu1 104.87(15) . . ?
C7 N10 Cu1 111.59(16) . . ?
C1 N10 Cu1 103.34(17) . . ?
C5 N11 C4 117.5(2) . . ?
C5 N11 C6 115.6(2) . . ?
C4 N11 C6 119.9(2) . . ?
C5 N11 Cu1 102.76(15) . . ?
C4 N11 Cu1 100.94(16) . . ?
C6 N11 Cu1 92.83(15) . . ?
C3 N12 C2 114.0(2) . . ?
C3 N12 Cu1 109.57(16) . . ?
C2 N12 Cu1 110.21(15) . . ?
C9 O13 Cu1 112.44(16) . . ?
C9 O14 Cu1 123.22(17) . 2_664 ?
Cl20 O16 Cu1 132.76(13) . . ?
O16 Cl20 O19 108.62(13) . . ?
O16 Cl20 O18 109.36(15) . . ?
O19 Cl20 O18 110.21(12) . . ?
O16 Cl20 O17 108.98(13) . . ?
O19 Cl20 O17 110.44(14) . . ?
O18 Cl20 O17 109.21(13) . . ?

loop_
_geom_bond_atom_site_label_1
_geom_bond_atom_site_label_2
_geom_bond_distance
_geom_bond_site_symmetry_2
_geom_bond_publ_flag
Cu1 O13 1.9449(18) . ?
Cu1 O14 1.9625(18) 2_665 ?
Cu1 N12 1.998(2) . ?
Cu1 N10 2.027(2) . ?
Cu1 N11 2.523(2) . ?
Cu1 O16 2.579(2) . ?
C1 N10 1.499(4) . ?
C1 C2 1.516(4) . ?
C2 N12 1.498(3) . ?
C3 N12 1.478(3) . ?
C3 C4 1.523(4) . ?
C4 N11 1.473(4) . ?
C5 O15 1.230(4) . ?
C5 N11 1.375(3) . ?
C6 N11 1.489(4) . ?
C6 C7 1.523(4) . ?
C7 N10 1.495(3) . ?
C8 N10 1.481(3) . ?
C8 C9 1.520(4) . ?
C9 O13 1.255(3) . ?
C9 O14 1.260(3) . ?
O14 Cu1 1.9625(18) 2_664 ?
O16 Cl20 1.4406(19) . ?
O17 Cl20 1.444(2) . ?
O18 Cl20 1.4442(19) . ?
O19 Cl20 1.442(2) . ?

loop_
_geom_hbond_atom_site_label_D
_geom_hbond_atom_site_label_H
_geom_hbond_atom_site_label_A
_geom_hbond_distance_DH
_geom_hbond_distance_HA
_geom_hbond_distance_DA
_geom_hbond_angle_DHA
_geom_hbond_site_symmetry_A
N12 H12 O13 0.93 2.22 2.845(3) 124 2_665
